data_4127977
loop_
_publ_author_name
'Sommers, James A.'
'Hutchison, Danielle C.'
'Martin, Nicolas P.'
'Kozma, Karoly'
'Keszler, Douglas A.'
'Nyman, May'

_publ_section_title
;
 Peroxide-Promoted Disassembly Reassembly of Zr-Polyoxocations.
;
_journal_issue 42
_journal_name_full 'Journal of the American Chemical Society'
_journal_page_first 16894
_journal_page_last 16902
_journal_paper_doi 10.1021/jacs.9b08627
_journal_volume 141
_journal_year 2019
_chemical_formula_sum 'Cl6 H36 O49 Zr4'
_chemical_formula_weight 1397.87
_space_group_crystal_system monoclinic
_space_group_IT_number 14
_space_group_name_Hall '-P 2yn'
_space_group_name_H-M_alt 'P 1 21/n 1'
_symmetry_space_group_name_Hall '-P 2yn'
_symmetry_space_group_name_H-M 'P 1 21/n 1'
_atom_sites_solution_hydrogens difmap
_audit_creation_method SHELXL-2014/7
_cell_angle_alpha 90
_cell_angle_beta 90.8320(10)
_cell_angle_gamma 90
_cell_formula_units_Z 4
_cell_length_a 10.4563(3)
_cell_length_b 21.6794(6)
_cell_length_c 17.1366(4)
_cell_measurement_reflns_used 9832
_cell_measurement_temperature 173(2)
_cell_measurement_theta_max 66.60
_cell_measurement_theta_min 3.29
_cell_volume 3884.22(18)
_computing_cell_refinement 'Bruker SAINT'
_computing_data_collection 'Bruker APEX2'
_computing_data_reduction 'Bruker SAINT'
_computing_molecular_graphics 'Bruker SHELXTL'
_computing_publication_material 'Bruker SHELXTL'
_computing_structure_refinement 'SHELXL-2014/7 (Sheldrick, 2014)'
_computing_structure_solution 'SHELXS-97 (Sheldrick 2008)'
_diffrn_ambient_temperature 173(2)
_diffrn_measured_fraction_theta_full 0.999
_diffrn_measured_fraction_theta_max 0.999
_diffrn_measurement_device_type 'Bruker Apex II'
_diffrn_measurement_method '\f and \w scans'
_diffrn_radiation_type CuK\a
_diffrn_radiation_wavelength 1.54178
_diffrn_reflns_av_R_equivalents 0.0615
_diffrn_reflns_av_unetI/netI 0.0462
_diffrn_reflns_Laue_measured_fraction_full 0.999
_diffrn_reflns_Laue_measured_fraction_max 0.999
_diffrn_reflns_limit_h_max 12
_diffrn_reflns_limit_h_min -12
_diffrn_reflns_limit_k_max 25
_diffrn_reflns_limit_k_min -25
_diffrn_reflns_limit_l_max 20
_diffrn_reflns_limit_l_min -20
_diffrn_reflns_number 31640
_diffrn_reflns_point_group_measured_fraction_full 0.999
_diffrn_reflns_point_group_measured_fraction_max 0.999
_diffrn_reflns_theta_full 66.644
_diffrn_reflns_theta_max 66.644
_diffrn_reflns_theta_min 3.287
_diffrn_source 'Incoatec I\mS'
_exptl_absorpt_coefficient_mu 13.754
_exptl_absorpt_correction_T_max 0.7528
_exptl_absorpt_correction_T_min 0.5247
_exptl_absorpt_correction_type multi-scan
_exptl_absorpt_process_details SADABS
_exptl_crystal_colour colorless
_exptl_crystal_density_diffrn 2.390
_exptl_crystal_description cut-block
_exptl_crystal_F_000 2760
_exptl_crystal_size_max 0.070
_exptl_crystal_size_mid 0.050
_exptl_crystal_size_min 0.030
_refine_diff_density_max 1.130
_refine_diff_density_min -1.313
_refine_diff_density_rms 0.133
_refine_ls_extinction_method none
_refine_ls_goodness_of_fit_ref 1.047
_refine_ls_hydrogen_treatment refall
_refine_ls_matrix_type full
_refine_ls_number_parameters 676
_refine_ls_number_reflns 6864
_refine_ls_number_restraints 36
_refine_ls_restrained_S_all 1.045
_refine_ls_R_factor_all 0.0396
_refine_ls_R_factor_gt 0.0333
_refine_ls_shift/su_max 0.002
_refine_ls_shift/su_mean 0.000
_refine_ls_structure_factor_coef Fsqd
_refine_ls_weighting_details 'w=1/[\s^2^(Fo^2^)+(0.0326P)^2^+11.0219P] where P=(Fo^2^+2Fc^2^)/3'
_refine_ls_weighting_scheme calc
_refine_ls_wR_factor_gt 0.0788
_refine_ls_wR_factor_ref 0.0818
_reflns_Friedel_coverage 0.000
_reflns_number_gt 5999
_reflns_number_total 6864
_reflns_threshold_expression 'I > 2\s(I)'
_cod_data_source_file ja9b08627_si_004.cif
_cod_data_source_block cu_dk160_0m
_cod_database_code 4127977
_shelx_shelxl_version_number 2014/7
_shelx_space_group_comment
;
The symmetry employed for this shelxl refinement is uniquely defined
by the following loop, which should always be used as a source of
symmetry information in preference to the above space-group names.
They are only intended as comments.
;
_shelx_estimated_absorpt_t_min 0.446
_shelx_estimated_absorpt_t_max 0.683

loop_
_space_group_symop_operation_xyz
'x, y, z'
'-x+1/2, y+1/2, -z+1/2'
'-x, -y, -z'
'x-1/2, -y-1/2, z-1/2'

loop_
_atom_site_label
_atom_site_type_symbol
_atom_site_fract_x
_atom_site_fract_y
_atom_site_fract_z
_atom_site_U_iso_or_equiv
_atom_site_adp_type
_atom_site_occupancy
_atom_site_site_symmetry_order
_atom_site_calc_flag
_atom_site_refinement_flags_posn
Zr1 Zr 0.10536(3) 0.09192(2) 0.22833(2) 0.00880(9) Uani 1 1 d .
Zr2 Zr 0.26051(3) 0.11200(2) 0.41087(2) 0.00944(9) Uani 1 1 d .
Zr3 Zr 0.12907(3) 0.23588(2) 0.32461(2) 0.00820(9) Uani 1 1 d .
Zr4 Zr 0.38964(3) 0.16369(2) 0.23370(2) 0.00933(9) Uani 1 1 d .
Cl1 Cl 0.05312(14) 0.18551(7) 0.93298(7) 0.0304(3) Uani 1 1 d .
Cl2 Cl 0.38646(11) 0.05430(6) 0.68619(7) 0.0204(2) Uani 1 1 d .
Cl3 Cl 0.68607(15) 0.02011(7) 0.04486(9) 0.0368(3) Uani 1 1 d .
Cl4 Cl 0.76433(11) 0.22984(5) 0.10960(7) 0.0182(2) Uani 1 1 d .
Cl5 Cl 0.76576(10) 0.11742(5) 0.42242(6) 0.0158(2) Uani 1 1 d .
Cl6 Cl 0.90430(11) 0.11077(5) 0.65567(6) 0.0173(2) Uani 1 1 d .
O1 O 0.2221(3) 0.15124(14) 0.29909(16) 0.0090(6) Uani 1 1 d .
O2 O 0.1444(3) 0.05340(15) 0.34104(17) 0.0143(6) Uani 1 1 d D
O3 O 0.0082(3) 0.17555(15) 0.25821(18) 0.0135(6) Uani 1 1 d D
O4 O 0.1052(3) 0.17647(16) 0.42378(18) 0.0161(7) Uani 1 1 d .
O5 O 0.2330(3) 0.20889(15) 0.42884(18) 0.0168(7) Uani 1 1 d .
O6 O 0.3035(3) 0.07802(16) 0.1960(2) 0.0188(7) Uani 1 1 d .
O7 O 0.2465(3) 0.13243(17) 0.15250(18) 0.0195(7) Uani 1 1 d .
O8 O 0.4303(3) 0.11921(15) 0.34316(18) 0.0151(7) Uani 1 1 d D
O9 O 0.3012(3) 0.24945(14) 0.26147(18) 0.0131(6) Uani 1 1 d D
O10 O 0.0026(3) 0.10589(17) 0.11605(19) 0.0193(7) Uani 1 1 d D
O11 O 0.1120(3) -0.00305(16) 0.1848(2) 0.0190(7) Uani 1 1 d D
O12 O -0.0876(3) 0.05544(16) 0.25159(19) 0.0159(7) Uani 1 1 d D
O13 O 0.3934(4) 0.13608(17) 0.5080(2) 0.0223(8) Uani 1 1 d D
O14 O 0.3557(3) 0.02163(16) 0.44383(19) 0.0190(7) Uani 1 1 d D
O15 O 0.1477(4) 0.07555(19) 0.5099(2) 0.0274(9) Uani 1 1 d D
O16 O 0.0662(3) 0.30396(15) 0.23642(18) 0.0146(7) Uani 1 1 d D
O17 O 0.1805(3) 0.32435(16) 0.38193(19) 0.0186(7) Uani 1 1 d D
O18 O -0.0587(3) 0.26814(16) 0.37021(19) 0.0175(7) Uani 1 1 d D
O19 O 0.5568(3) 0.21985(16) 0.26891(19) 0.0168(7) Uani 1 1 d D
O20 O 0.4353(3) 0.21148(18) 0.12326(19) 0.0222(8) Uani 1 1 d D
O21 O 0.5553(3) 0.10885(18) 0.1934(2) 0.0233(8) Uani 1 1 d D
O22 O 0.1419(6) 0.1783(2) 0.8706(3) 0.0568(16) Uani 1 1 d .
O23 O -0.0029(5) 0.2458(2) 0.9263(3) 0.0525(13) Uani 1 1 d .
O24 O -0.0417(5) 0.1382(3) 0.9303(3) 0.0536(13) Uani 1 1 d .
O25 O 0.1225(4) 0.1814(2) 1.0063(2) 0.0394(11) Uani 1 1 d .
O26 O 0.2817(4) 0.0299(2) 0.6422(3) 0.0428(11) Uani 1 1 d .
O27 O 0.3555(4) 0.11399(19) 0.7154(3) 0.0381(10) Uani 1 1 d .
O28 O 0.4166(7) 0.0140(3) 0.7479(3) 0.0719(19) Uani 1 1 d .
O29 O 0.4951(5) 0.0612(2) 0.6358(4) 0.0630(17) Uani 1 1 d .
O30 O 0.5594(7) 0.0195(6) 0.0775(5) 0.143(5) Uani 1 1 d .
O31 O 0.6727(10) 0.0533(4) -0.0212(4) 0.122(4) Uani 1 1 d .
O32 O 0.7257(9) -0.0391(3) 0.0381(5) 0.115(3) Uani 1 1 d .
O33 O 0.7658(4) 0.0519(2) 0.1021(3) 0.0431(11) Uani 1 1 d .
O34 O 0.7723(4) 0.1998(2) 0.1858(2) 0.0376(11) Uani 1 1 d .
O35 O 0.6738(4) 0.2788(2) 0.1122(3) 0.0346(10) Uani 1 1 d .
O36 O 0.7247(5) 0.1841(2) 0.0543(3) 0.0474(12) Uani 1 1 d .
O37 O 0.8888(3) 0.2534(2) 0.0915(2) 0.0310(9) Uani 1 1 d .
O38 O 0.8799(4) 0.0828(2) 0.4340(2) 0.0367(10) Uani 1 1 d .
O39 O 0.7839(4) 0.18082(17) 0.4438(2) 0.0272(8) Uani 1 1 d .
O40 O 0.6647(4) 0.0919(2) 0.4683(3) 0.0437(12) Uani 1 1 d .
O41 O 0.7301(4) 0.1144(2) 0.3406(2) 0.0358(10) Uani 1 1 d .
O42 O 0.9889(3) 0.05884(16) 0.6462(2) 0.0237(8) Uani 1 1 d .
O43 O 0.9299(4) 0.13962(19) 0.7300(2) 0.0317(9) Uani 1 1 d .
O44 O 0.7741(4) 0.0895(2) 0.6534(3) 0.0367(10) Uani 1 1 d .
O45 O 0.9248(5) 0.15436(19) 0.5937(2) 0.0378(10) Uani 1 1 d .
O1S O 0.1188(4) 0.05472(18) 0.8117(3) 0.0298(9) Uani 1 1 d D
O2S O 0.6410(4) 0.2034(2) 0.5952(2) 0.0392(11) Uani 1 1 d D
O3S O 0.4243(6) 0.1479(2) 0.9878(2) 0.0479(13) Uani 1 1 d D
O4S O 0.6626(5) 0.0645(2) 0.8159(4) 0.0472(13) Uani 1 1 d D
H1S H 0.111(10) 0.096(2) 0.791(6) 0.11(4) Uiso 1 1 d D
H1SA H 0.152(13) 0.072(6) 0.860(5) 0.17(6) Uiso 1 1 d D
H2O H 0.090(7) 0.019(3) 0.350(5) 0.07(3) Uiso 1 1 d D
H2S H 0.711(6) 0.182(4) 0.572(5) 0.10(3) Uiso 1 1 d D
H2SA H 0.650(9) 0.243(2) 0.573(5) 0.08(3) Uiso 1 1 d D
H3O H -0.067(4) 0.187(3) 0.230(3) 0.04(2) Uiso 1 1 d D
H3S H 0.355(5) 0.120(3) 0.979(4) 0.05(2) Uiso 1 1 d D
H3SA H 0.487(11) 0.115(5) 0.987(9) 0.18(7) Uiso 1 1 d D
H4S H 0.586(6) 0.052(5) 0.788(6) 0.11(4) Uiso 1 1 d D
H4SA H 0.624(8) 0.048(4) 0.863(3) 0.08(3) Uiso 1 1 d D
H8O H 0.515(3) 0.114(3) 0.362(3) 0.031(17) Uiso 1 1 d D
H9O H 0.327(6) 0.2898(15) 0.246(4) 0.041(19) Uiso 1 1 d D
H10A H 0.035(8) 0.123(4) 0.069(3) 0.08(3) Uiso 1 1 d D
H10B H -0.080(3) 0.091(3) 0.103(4) 0.038(19) Uiso 1 1 d D
H11A H 0.040(5) -0.030(3) 0.177(5) 0.07(3) Uiso 1 1 d D
H11B H 0.192(4) -0.024(3) 0.180(4) 0.041(19) Uiso 1 1 d D
H12A H -0.126(5) 0.0171(15) 0.240(3) 0.021(15) Uiso 1 1 d D
H12B H -0.145(6) 0.073(4) 0.287(4) 0.06(3) Uiso 1 1 d D
H13A H 0.458(5) 0.113(3) 0.535(3) 0.035(18) Uiso 1 1 d D
H13B H 0.407(7) 0.1780(14) 0.524(4) 0.05(2) Uiso 1 1 d D
H14A H 0.324(9) -0.011(3) 0.476(5) 0.10(4) Uiso 1 1 d D
H14B H 0.408(7) 0.003(4) 0.405(4) 0.07(3) Uiso 1 1 d D
H15A H 0.061(4) 0.088(5) 0.502(6) 0.12(4) Uiso 1 1 d D
H15B H 0.175(7) 0.059(3) 0.559(2) 0.06(2) Uiso 1 1 d D
H16A H 0.100(6) 0.301(3) 0.186(2) 0.05(2) Uiso 1 1 d D
H16B H -0.014(4) 0.325(3) 0.238(4) 0.05(2) Uiso 1 1 d D
H17A H 0.235(6) 0.329(4) 0.426(3) 0.05(2) Uiso 1 1 d D
H17B H 0.173(7) 0.3619(19) 0.353(4) 0.05(2) Uiso 1 1 d D
H18A H -0.068(8) 0.301(3) 0.407(4) 0.07(3) Uiso 1 1 d D
H18B H -0.116(5) 0.238(3) 0.392(4) 0.04(2) Uiso 1 1 d D
H19A H 0.640(7) 0.231(8) 0.251(9) 0.22(8) Uiso 1 1 d D
H19B H 0.571(8) 0.242(3) 0.316(3) 0.06(3) Uiso 1 1 d D
H20A H 0.485(6) 0.248(2) 0.118(4) 0.05(2) Uiso 1 1 d D
H20B H 0.429(7) 0.194(3) 0.072(2) 0.05(2) Uiso 1 1 d D
H21A H 0.616(8) 0.120(5) 0.155(4) 0.10(4) Uiso 1 1 d D
H21B H 0.553(14) 0.070(3) 0.220(8) 0.18(6) Uiso 1 1 d D

loop_
_atom_site_aniso_label
_atom_site_aniso_U_11
_atom_site_aniso_U_22
_atom_site_aniso_U_33
_atom_site_aniso_U_23
_atom_site_aniso_U_13
_atom_site_aniso_U_12
Zr1 0.00794(18) 0.00824(18) 0.01019(17) -0.00073(13) -0.00029(12) -0.00110(13)
Zr2 0.01007(19) 0.00871(18) 0.00953(17) 0.00173(13) -0.00071(13) 0.00009(13)
Zr3 0.00732(18) 0.00722(18) 0.01006(17) 0.00015(13) 0.00022(13) 0.00039(13)
Zr4 0.00611(18) 0.01072(19) 0.01120(17) 0.00033(14) 0.00154(13) -0.00057(13)
Cl1 0.0422(8) 0.0302(7) 0.0190(6) 0.0042(5) 0.0061(5) -0.0021(6)
Cl2 0.0176(6) 0.0176(6) 0.0260(5) 0.0016(5) -0.0012(4) -0.0022(4)
Cl3 0.0425(9) 0.0279(7) 0.0395(7) -0.0006(6) -0.0160(6) -0.0033(6)
Cl4 0.0123(5) 0.0201(6) 0.0221(5) 0.0074(5) 0.0004(4) -0.0009(4)
Cl5 0.0126(5) 0.0175(6) 0.0175(5) 0.0001(4) 0.0024(4) 0.0004(4)
Cl6 0.0206(6) 0.0120(5) 0.0192(5) -0.0003(4) -0.0010(4) 0.0010(4)
O1 0.0093(15) 0.0089(15) 0.0088(13) -0.0003(11) -0.0002(11) 0.0001(11)
O2 0.0187(17) 0.0123(16) 0.0117(14) 0.0039(13) -0.0035(12) -0.0042(13)
O3 0.0085(16) 0.0127(16) 0.0194(15) -0.0008(13) -0.0012(12) 0.0005(12)
O4 0.0136(17) 0.0177(17) 0.0171(15) 0.0058(13) 0.0024(12) 0.0009(13)
O5 0.0193(18) 0.0130(16) 0.0179(15) -0.0022(13) -0.0060(13) 0.0008(13)
O6 0.0130(17) 0.0176(18) 0.0259(17) -0.0071(14) 0.0022(13) -0.0011(13)
O7 0.0169(18) 0.029(2) 0.0123(15) 0.0029(14) 0.0002(12) -0.0069(14)
O8 0.0079(16) 0.0203(17) 0.0170(15) 0.0046(13) -0.0035(12) -0.0009(12)
O9 0.0129(16) 0.0089(16) 0.0177(15) 0.0033(12) 0.0054(12) -0.0004(12)
O10 0.0163(18) 0.0244(19) 0.0171(16) 0.0047(14) -0.0032(13) -0.0056(14)
O11 0.0158(18) 0.0141(17) 0.0272(17) -0.0069(14) 0.0024(14) -0.0001(13)
O12 0.0104(16) 0.0163(17) 0.0211(16) -0.0036(14) 0.0019(12) -0.0051(13)
O13 0.029(2) 0.0196(19) 0.0182(16) -0.0011(14) -0.0141(14) 0.0032(15)
O14 0.0218(19) 0.0152(17) 0.0200(16) 0.0036(14) -0.0002(13) 0.0035(14)
O15 0.025(2) 0.034(2) 0.0233(18) 0.0159(16) 0.0088(15) 0.0103(16)
O16 0.0151(17) 0.0147(17) 0.0140(15) 0.0039(13) 0.0001(12) 0.0031(13)
O17 0.0214(19) 0.0136(17) 0.0205(16) -0.0028(14) -0.0083(13) 0.0002(13)
O18 0.0118(17) 0.0199(18) 0.0210(16) -0.0004(14) 0.0054(13) 0.0016(13)
O19 0.0121(17) 0.0186(18) 0.0198(16) -0.0041(14) -0.0001(13) -0.0036(13)
O20 0.0239(19) 0.029(2) 0.0140(16) 0.0026(15) 0.0028(13) -0.0109(15)
O21 0.0110(17) 0.025(2) 0.034(2) -0.0044(16) 0.0081(14) 0.0010(14)
O22 0.091(4) 0.041(3) 0.039(2) -0.017(2) 0.042(3) -0.030(3)
O23 0.069(4) 0.042(3) 0.046(3) 0.014(2) -0.005(2) 0.017(3)
O24 0.050(3) 0.063(4) 0.048(3) 0.007(3) 0.006(2) -0.023(3)
O25 0.037(2) 0.052(3) 0.029(2) 0.016(2) -0.0009(18) 0.006(2)
O26 0.043(3) 0.031(2) 0.054(3) 0.005(2) -0.026(2) -0.011(2)
O27 0.028(2) 0.024(2) 0.062(3) -0.012(2) 0.015(2) -0.0052(17)
O28 0.116(5) 0.042(3) 0.056(3) 0.023(3) -0.042(3) -0.005(3)
O29 0.037(3) 0.043(3) 0.110(5) -0.021(3) 0.040(3) -0.006(2)
O30 0.044(4) 0.276(14) 0.109(6) -0.108(8) -0.003(4) -0.012(6)
O31 0.211(10) 0.089(6) 0.062(4) 0.024(4) -0.060(5) -0.053(6)
O32 0.147(8) 0.039(4) 0.157(8) -0.034(4) -0.081(6) 0.022(4)
O33 0.038(3) 0.045(3) 0.046(3) 0.001(2) -0.014(2) -0.011(2)
O34 0.018(2) 0.065(3) 0.030(2) 0.030(2) 0.0049(16) 0.0075(19)
O35 0.022(2) 0.033(2) 0.049(2) 0.0108(19) 0.0027(18) 0.0097(17)
O36 0.069(3) 0.029(2) 0.044(3) -0.009(2) -0.007(2) -0.015(2)
O37 0.0125(19) 0.043(2) 0.037(2) 0.0178(19) 0.0054(15) -0.0021(16)
O38 0.023(2) 0.043(3) 0.044(2) -0.012(2) -0.0092(17) 0.0170(18)
O39 0.029(2) 0.0199(19) 0.033(2) -0.0041(16) 0.0091(16) -0.0047(15)
O40 0.043(3) 0.025(2) 0.064(3) 0.004(2) 0.035(2) -0.0037(19)
O41 0.051(3) 0.037(2) 0.0195(18) -0.0058(17) -0.0138(17) 0.016(2)
O42 0.025(2) 0.0165(18) 0.0303(19) -0.0021(15) 0.0096(15) 0.0038(14)
O43 0.045(3) 0.025(2) 0.0252(19) -0.0077(16) -0.0084(17) 0.0118(18)
O44 0.020(2) 0.033(2) 0.057(3) 0.004(2) -0.0029(18) -0.0002(17)
O45 0.060(3) 0.025(2) 0.029(2) 0.0106(18) -0.0077(19) -0.010(2)
O1S 0.029(2) 0.0159(19) 0.044(2) -0.0067(17) -0.0098(17) -0.0043(15)
O2S 0.043(3) 0.054(3) 0.0211(19) 0.0072(19) 0.0115(17) 0.026(2)
O3S 0.084(4) 0.035(3) 0.024(2) 0.0005(19) 0.003(2) -0.031(3)
O4S 0.034(3) 0.024(2) 0.083(4) -0.021(2) -0.018(2) 0.0097(19)

loop_
_atom_type_symbol
_atom_type_description
_atom_type_scat_dispersion_real
_atom_type_scat_dispersion_imag
_atom_type_scat_source
H H 0.0000 0.0000 'International Tables Vol C Tables 4.2.6.8 and 6.1.1.4'
O O 0.0492 0.0322 'International Tables Vol C Tables 4.2.6.8 and 6.1.1.4'
Cl Cl 0.3639 0.7018 'International Tables Vol C Tables 4.2.6.8 and 6.1.1.4'
Zr Zr -0.1862 2.2449 'International Tables Vol C Tables 4.2.6.8 and 6.1.1.4'

loop_
_geom_angle_atom_site_label_1
_geom_angle_atom_site_label_2
_geom_angle_atom_site_label_3
_geom_angle
O2 Zr1 O1 67.83(11)
O2 Zr1 O3 101.51(12)
O1 Zr1 O3 67.96(11)
O2 Zr1 O7 125.26(12)
O1 Zr1 O7 73.02(11)
O3 Zr1 O7 97.46(13)
O2 Zr1 O6 90.31(13)
O1 Zr1 O6 71.89(11)
O3 Zr1 O6 129.42(12)
O7 Zr1 O6 40.82(13)
O2 Zr1 O11 86.20(13)
O1 Zr1 O11 137.52(12)
O3 Zr1 O11 153.28(12)
O7 Zr1 O11 98.73(13)
O6 Zr1 O11 75.41(13)
O2 Zr1 O12 81.96(12)
O1 Zr1 O12 128.95(11)
O3 Zr1 O12 79.76(12)
O7 Zr1 O12 152.29(12)
O6 Zr1 O12 150.82(13)
O11 Zr1 O12 76.02(12)
O2 Zr1 O10 157.47(12)
O1 Zr1 O10 132.64(12)
O3 Zr1 O10 82.29(13)
O7 Zr1 O10 75.47(12)
O6 Zr1 O10 104.51(13)
O11 Zr1 O10 81.37(13)
O12 Zr1 O10 76.84(12)
O2 Zr1 Zr4 89.93(9)
O1 Zr1 Zr4 37.55(8)
O3 Zr1 Zr4 91.39(8)
O7 Zr1 Zr4 38.51(8)
O6 Zr1 Zr4 39.08(9)
O11 Zr1 Zr4 114.38(9)
O12 Zr1 Zr4 166.50(8)
O10 Zr1 Zr4 112.30(9)
O2 Zr1 Zr2 33.73(9)
O1 Zr1 Zr2 34.10(8)
O3 Zr1 Zr2 84.12(8)
O7 Zr1 Zr2 99.98(8)
O6 Zr1 Zr2 79.35(9)
O11 Zr1 Zr2 113.64(9)
O12 Zr1 Zr2 107.07(9)
O10 Zr1 Zr2 164.94(10)
Zr4 Zr1 Zr2 61.504(10)
O2 Zr1 Zr3 84.96(9)
O1 Zr1 Zr3 33.83(8)
O3 Zr1 Zr3 34.19(8)
O7 Zr1 Zr3 83.01(10)
O6 Zr1 Zr3 100.40(9)
O11 Zr1 Zr3 170.20(9)
O12 Zr1 Zr3 106.84(9)
O10 Zr1 Zr3 108.36(10)
Zr4 Zr1 Zr3 61.444(10)
Zr2 Zr1 Zr3 56.610(10)
O2 Zr2 O1 68.40(11)
O2 Zr2 O8 102.17(12)
O1 Zr2 O8 68.29(11)
O2 Zr2 O5 126.34(12)
O1 Zr2 O5 73.36(11)
O8 Zr2 O5 96.92(13)
O2 Zr2 O4 91.18(13)
O1 Zr2 O4 72.59(11)
O8 Zr2 O4 129.79(12)
O5 Zr2 O4 41.14(12)
O2 Zr2 O13 156.20(13)
O1 Zr2 O13 133.63(13)
O8 Zr2 O13 82.76(13)
O5 Zr2 O13 75.23(13)
O4 Zr2 O13 103.59(13)
O2 Zr2 O15 84.95(14)
O1 Zr2 O15 137.13(13)
O8 Zr2 O15 153.13(13)
O5 Zr2 O15 99.48(14)
O4 Zr2 O15 75.16(13)
O13 Zr2 O15 81.04(15)
O2 Zr2 O14 82.42(13)
O1 Zr2 O14 130.27(12)
O8 Zr2 O14 80.41(12)
O5 Zr2 O14 150.62(12)
O4 Zr2 O14 149.75(12)
O13 Zr2 O14 75.41(13)
O15 Zr2 O14 74.84(13)
O2 Zr2 Zr3 90.20(9)
O1 Zr2 Zr3 38.00(8)
O8 Zr2 Zr3 92.32(9)
O5 Zr2 Zr3 38.98(8)
O4 Zr2 Zr3 38.84(8)
O13 Zr2 Zr3 113.04(10)
O15 Zr2 Zr3 113.73(10)
O14 Zr2 Zr3 168.26(9)
O2 Zr2 Zr4 85.84(8)
O1 Zr2 Zr4 33.61(8)
O8 Zr2 Zr4 34.77(8)
O5 Zr2 Zr4 82.30(9)
O4 Zr2 Zr4 100.41(8)
O13 Zr2 Zr4 109.18(10)
O15 Zr2 Zr4 169.69(11)
O14 Zr2 Zr4 108.51(9)
Zr3 Zr2 Zr4 61.628(10)
O2 Zr2 Zr1 34.13(8)
O1 Zr2 Zr1 34.27(8)
O8 Zr2 Zr1 84.43(8)
O5 Zr2 Zr1 100.79(8)
O4 Zr2 Zr1 80.43(9)
O13 Zr2 Zr1 165.99(10)
O15 Zr2 Zr1 112.96(11)
O14 Zr2 Zr1 107.99(9)
Zr3 Zr2 Zr1 61.808(10)
Zr4 Zr2 Zr1 56.808(10)
O1 Zr3 O3 68.34(11)
O1 Zr3 O9 67.83(11)
O3 Zr3 O9 108.15(12)
O1 Zr3 O4 72.78(12)
O3 Zr3 O4 88.84(12)
O9 Zr3 O4 126.28(12)
O1 Zr3 O5 73.12(11)
O3 Zr3 O5 124.18(12)
O9 Zr3 O5 92.23(13)
O4 Zr3 O5 41.05(12)
O1 Zr3 O16 124.72(11)
O3 Zr3 O16 82.91(12)
O9 Zr3 O16 78.80(12)
O4 Zr3 O16 154.91(12)
O5 Zr3 O16 152.88(12)
O1 Zr3 O17 136.80(12)
O3 Zr3 O17 154.63(12)
O9 Zr3 O17 84.51(13)
O4 Zr3 O17 101.43(13)
O5 Zr3 O17 75.63(12)
O16 Zr3 O17 78.04(12)
O1 Zr3 O18 138.50(12)
O3 Zr3 O18 82.06(12)
O9 Zr3 O18 152.32(12)
O4 Zr3 O18 78.39(12)
O5 Zr3 O18 103.27(12)
O16 Zr3 O18 77.04(12)
O17 Zr3 O18 77.48(13)
O1 Zr3 Zr2 38.07(7)
O3 Zr3 Zr2 88.85(9)
O9 Zr3 Zr2 89.46(8)
O4 Zr3 Zr2 38.97(9)
O5 Zr3 Zr2 38.66(9)
O16 Zr3 Zr2 162.71(8)
O17 Zr3 Zr2 113.73(9)
O18 Zr3 Zr2 116.94(9)
O1 Zr3 Zr4 33.55(8)
O3 Zr3 Zr4 87.02(8)
O9 Zr3 Zr4 34.31(9)
O4 Zr3 Zr4 100.52(9)
O5 Zr3 Zr4 82.09(9)
O16 Zr3 Zr4 102.65(8)
O17 Zr3 Zr4 113.31(9)
O18 Zr3 Zr4 169.04(9)
Zr2 Zr3 Zr4 61.597(10)
O1 Zr3 Zr1 34.06(8)
O3 Zr3 Zr1 34.34(8)
O9 Zr3 Zr1 86.51(9)
O4 Zr3 Zr1 80.32(9)
O5 Zr3 Zr1 100.24(9)
O16 Zr3 Zr1 104.63(9)
O17 Zr3 Zr1 169.94(9)
O18 Zr3 Zr1 112.53(9)
Zr2 Zr3 Zr1 61.582(10)
Zr4 Zr3 Zr1 56.733(10)
O1 Zr4 O9 68.11(11)
O1 Zr4 O7 74.14(11)
O9 Zr4 O7 96.88(13)
O1 Zr4 O8 68.53(11)
O9 Zr4 O8 106.12(12)
O7 Zr4 O8 123.66(13)
O1 Zr4 O6 72.71(12)
O9 Zr4 O6 129.51(12)
O7 Zr4 O6 41.24(13)
O8 Zr4 O6 87.21(13)
O1 Zr4 O19 125.84(12)
O9 Zr4 O19 78.60(13)
O7 Zr4 O19 153.70(12)
O8 Zr4 O19 82.11(12)
O6 Zr4 O19 151.85(13)
O1 Zr4 O20 134.76(13)
O9 Zr4 O20 83.25(13)
O7 Zr4 O20 75.51(13)
O8 Zr4 O20 156.09(13)
O6 Zr4 O20 103.95(13)
O19 Zr4 O20 78.23(13)
O1 Zr4 O21 138.97(13)
O9 Zr4 O21 151.53(13)
O7 Zr4 O21 99.77(14)
O8 Zr4 O21 83.43(13)
O6 Zr4 O21 76.72(13)
O19 Zr4 O21 76.24(13)
O20 Zr4 O21 78.80(15)
O1 Zr4 Zr1 38.13(8)
O9 Zr4 Zr1 91.35(9)
O7 Zr4 Zr1 39.10(8)
O8 Zr4 Zr1 88.85(8)
O6 Zr4 Zr1 39.40(9)
O19 Zr4 Zr1 163.97(9)
O20 Zr4 Zr1 113.28(9)
O21 Zr4 Zr1 115.99(10)
O1 Zr4 Zr2 33.94(8)
O9 Zr4 Zr2 84.96(8)
O7 Zr4 Zr2 100.75(9)
O8 Zr4 Zr2 34.68(8)
O6 Zr4 Zr2 79.66(9)
O19 Zr4 Zr2 104.58(9)
O20 Zr4 Zr2 167.08(10)
O21 Zr4 Zr2 114.10(10)
Zr1 Zr4 Zr2 61.688(10)
O1 Zr4 Zr3 33.82(8)
O9 Zr4 Zr3 34.32(8)
O7 Zr4 Zr3 83.69(9)
O8 Zr4 Zr3 87.59(9)
O6 Zr4 Zr3 101.09(9)
O19 Zr4 Zr3 104.38(9)
O20 Zr4 Zr3 110.33(10)
O21 Zr4 Zr3 170.84(10)
Zr1 Zr4 Zr3 61.823(10)
Zr2 Zr4 Zr3 56.774(10)
O24 Cl1 O22 110.8(3)
O24 Cl1 O23 111.7(4)
O22 Cl1 O23 107.9(3)
O24 Cl1 O25 108.9(3)
O22 Cl1 O25 108.7(3)
O23 Cl1 O25 109.0(3)
O28 Cl2 O26 109.3(3)
O28 Cl2 O27 110.5(3)
O26 Cl2 O27 110.2(3)
O28 Cl2 O29 110.2(4)
O26 Cl2 O29 109.1(3)
O27 Cl2 O29 107.4(3)
O31 Cl3 O32 117.6(6)
O31 Cl3 O30 104.2(7)
O32 Cl3 O30 107.9(7)
O31 Cl3 O33 111.5(4)
O32 Cl3 O33 109.5(4)
O30 Cl3 O33 105.3(4)
O35 Cl4 O36 110.6(3)
O35 Cl4 O37 110.3(3)
O36 Cl4 O37 111.0(3)
O35 Cl4 O34 109.5(3)
O36 Cl4 O34 107.2(3)
O37 Cl4 O34 108.2(2)
O38 Cl5 O39 111.2(3)
O38 Cl5 O40 110.1(3)
O39 Cl5 O40 109.0(2)
O38 Cl5 O41 108.4(2)
O39 Cl5 O41 108.8(2)
O40 Cl5 O41 109.4(3)
O44 Cl6 O45 110.0(3)
O44 Cl6 O43 109.1(3)
O45 Cl6 O43 109.9(3)
O44 Cl6 O42 109.2(2)
O45 Cl6 O42 109.4(3)
O43 Cl6 O42 109.4(2)
Zr4 O1 Zr3 112.63(13)
Zr4 O1 Zr2 112.45(13)
Zr3 O1 Zr2 103.94(12)
Zr4 O1 Zr1 104.32(12)
Zr3 O1 Zr1 112.12(13)
Zr2 O1 Zr1 111.63(13)
Zr2 O2 Zr1 112.14(14)
Zr2 O2 H2O 136(5)
Zr1 O2 H2O 110(5)
Zr3 O3 Zr1 111.47(14)
Zr3 O3 H3O 127(4)
Zr1 O3 H3O 119(4)
O5 O4 Zr3 69.76(17)
O5 O4 Zr2 68.97(17)
Zr3 O4 Zr2 102.20(13)
O4 O5 Zr2 69.89(18)
O4 O5 Zr3 69.19(17)
Zr2 O5 Zr3 102.35(13)
O7 O6 Zr4 68.68(18)
O7 O6 Zr1 69.35(17)
Zr4 O6 Zr1 101.52(14)
O6 O7 Zr4 70.08(17)
O6 O7 Zr1 69.83(17)
Zr4 O7 Zr1 102.38(13)
Zr2 O8 Zr4 110.55(14)
Zr2 O8 H8O 126(4)
Zr4 O8 H8O 122(4)
Zr4 O9 Zr3 111.38(14)
Zr4 O9 H9O 128(4)
Zr3 O9 H9O 121(4)
Zr1 O10 H10A 128(5)
Zr1 O10 H10B 126(4)
H10A O10 H10B 106(6)
Zr1 O11 H11A 126(5)
Zr1 O11 H11B 121(4)
H11A O11 H11B 112(6)
Zr1 O12 H12A 132(4)
Zr1 O12 H12B 124(5)
H12A O12 H12B 103(6)
Zr2 O13 H13A 132(4)
Zr2 O13 H13B 122(4)
H13A O13 H13B 105(6)
Zr2 O14 H14A 129(6)
Zr2 O14 H14B 117(5)
H14A O14 H14B 106(7)
Zr2 O15 H15A 108(7)
Zr2 O15 H15B 131(5)
H15A O15 H15B 120(8)
Zr3 O16 H16A 119(5)
Zr3 O16 H16B 123(4)
H16A O16 H16B 113(6)
Zr3 O17 H17A 126(5)
Zr3 O17 H17B 119(4)
H17A O17 H17B 112(6)
Zr3 O18 H18A 124(5)
Zr3 O18 H18B 119(4)
H18A O18 H18B 100(6)
Zr4 O19 H19A 141(10)
Zr4 O19 H19B 128(5)
H19A O19 H19B 91(10)
Zr4 O20 H20A 127(4)
Zr4 O20 H20B 126(5)
H20A O20 H20B 106(6)
Zr4 O21 H21A 127(6)
Zr4 O21 H21B 107(9)
H21A O21 H21B 125(10)
H1S O1S H1SA 89(10)
H2S O2S H2SA 101(8)
H3S O3S H3SA 93(9)
H4S O4S H4SA 87(8)

loop_
_geom_bond_atom_site_label_1
_geom_bond_atom_site_label_2
_geom_bond_distance
Zr1 O2 2.138(3)
Zr1 O1 2.138(3)
Zr1 O3 2.144(3)
Zr1 O7 2.167(3)
Zr1 O6 2.173(3)
Zr1 O11 2.191(3)
Zr1 O12 2.209(3)
Zr1 O10 2.211(3)
Zr1 Zr4 3.3551(5)
Zr1 Zr2 3.5297(5)
Zr1 Zr3 3.5372(5)
Zr2 O2 2.116(3)
Zr2 O1 2.129(3)
Zr2 O8 2.141(3)
Zr2 O5 2.143(3)
Zr2 O4 2.156(3)
Zr2 O13 2.215(3)
Zr2 O15 2.226(4)
Zr2 O14 2.265(3)
Zr2 Zr3 3.3509(5)
Zr2 Zr4 3.5235(5)
Zr3 O1 2.125(3)
Zr3 O3 2.136(3)
Zr3 O9 2.134(3)
Zr3 O4 2.150(3)
Zr3 O5 2.158(3)
Zr3 O16 2.206(3)
Zr3 O17 2.218(3)
Zr3 O18 2.236(3)
Zr3 Zr4 3.5246(5)
Zr4 O1 2.110(3)
Zr4 O9 2.133(3)
Zr4 O7 2.139(3)
Zr4 O8 2.146(3)
Zr4 O6 2.159(3)
Zr4 O19 2.207(3)
Zr4 O20 2.216(3)
Zr4 O21 2.220(3)
Cl1 O24 1.427(5)
Cl1 O22 1.435(4)
Cl1 O23 1.436(5)
Cl1 O25 1.445(4)
Cl2 O28 1.404(5)
Cl2 O26 1.422(4)
Cl2 O27 1.426(4)
Cl2 O29 1.445(5)
Cl3 O31 1.346(7)
Cl3 O32 1.355(6)
Cl3 O30 1.445(7)
Cl3 O33 1.452(4)
Cl4 O35 1.423(4)
Cl4 O36 1.428(4)
Cl4 O37 1.436(4)
Cl4 O34 1.461(4)
Cl5 O38 1.422(4)
Cl5 O39 1.434(4)
Cl5 O40 1.437(4)
Cl5 O41 1.447(4)
Cl6 O44 1.437(4)
Cl6 O45 1.440(4)
Cl6 O43 1.440(4)
Cl6 O42 1.442(4)
O2 H2O 0.96(2)
O3 H3O 0.95(2)
O4 O5 1.510(5)
O6 O7 1.514(5)
O8 H8O 0.95(2)
O9 H9O 0.95(2)
O10 H10A 0.96(2)
O10 H10B 0.95(2)
O11 H11A 0.96(2)
O11 H11B 0.96(2)
O12 H12A 0.94(2)
O12 H12B 0.95(2)
O13 H13A 0.95(2)
O13 H13B 0.96(2)
O14 H14A 0.96(2)
O14 H14B 0.96(2)
O15 H15A 0.96(2)
O15 H15B 0.95(2)
O16 H16A 0.94(2)
O16 H16B 0.96(2)
O17 H17A 0.95(2)
O17 H17B 0.96(2)
O18 H18A 0.95(2)
O18 H18B 0.96(2)
O19 H19A 0.96(2)
O19 H19B 0.95(2)
O20 H20A 0.96(2)
O20 H20B 0.95(2)
O21 H21A 0.95(2)
O21 H21B 0.96(2)
O1S H1S 0.96(2)
O1S H1SA 0.96(2)
O2S H2S 0.96(2)
O2S H2SA 0.95(2)
O3S H3S 0.95(2)
O3S H3SA 0.96(2)
O4S H4S 0.97(2)
O4S H4SA 0.96(2)

loop_
_geom_hbond_atom_site_label_D
_geom_hbond_atom_site_label_H
_geom_hbond_atom_site_label_A
_geom_hbond_distance_DH
_geom_hbond_distance_HA
_geom_hbond_distance_DA
_geom_hbond_angle_DHA
_geom_hbond_site_symmetry_A
O1S H1S O22 0.96(2) 2.28(10) 2.872(6) 119(8) .
O1S H1S O43 0.96(2) 2.35(9) 3.029(6) 127(8) 1_455
O1S H1SA Cl1 0.96(2) 2.95(12) 3.587(4) 125(10) .
O1S H1S O22 0.96(2) 2.28(10) 2.872(6) 119(8) .
O1S H1SA O32 0.96(2) 2.28(10) 3.042(9) 136(12) 3_656
O2 H2O Cl6 0.96(2) 2.81(6) 3.596(3) 140(6) 3_656
O2 H2O O42 0.96(2) 1.87(3) 2.814(5) 167(7) 3_656
O2S H2S Cl5 0.96(2) 2.98(7) 3.749(4) 138(7) .
O2S H2S Cl6 0.96(2) 2.90(8) 3.551(4) 126(7) .
O2S H2S O39 0.96(2) 2.34(8) 3.052(5) 131(8) .
O2S H2S O44 0.96(2) 2.52(9) 2.999(6) 111(7) .
O2S H2S O45 0.96(2) 2.34(6) 3.153(7) 142(8) .
O2S H2SA O25 0.95(2) 2.01(4) 2.929(7) 162(8) 4_665
O3 H3O O34 0.95(2) 1.85(2) 2.794(5) 171(6) 1_455
O3S H3S O32 0.95(2) 1.97(4) 2.863(9) 156(7) 3_656
O3S H3SA O31 0.96(2) 2.37(4) 3.315(13) 167(13) 1_556
O4S H4S Cl2 0.97(2) 2.70(4) 3.625(5) 160(9) .
O4S H4S O28 0.97(2) 2.06(3) 3.014(8) 169(10) .
O4S H4SA O30 0.96(2) 2.64(6) 3.488(12) 147(8) 3_656
O4S H4SA O31 0.96(2) 2.05(7) 2.804(9) 133(8) 1_556
O8 H8O Cl5 0.95(2) 2.80(2) 3.743(3) 171(5) .
O8 H8O O40 0.95(2) 2.43(4) 3.287(6) 150(5) .
O8 H8O O41 0.95(2) 2.28(4) 3.138(6) 150(5) .
O9 H9O Cl6 0.95(2) 2.78(3) 3.700(3) 162(5) 4_565
O9 H9O O43 0.95(2) 1.89(3) 2.812(5) 161(6) 4_565
O10 H10A Cl1 0.96(2) 2.70(3) 3.626(3) 162(7) 1_554
O10 H10A O24 0.96(2) 2.52(6) 3.286(6) 137(7) 1_554
O10 H10A O25 0.96(2) 1.90(4) 2.802(5) 157(8) 1_554
O10 H10B O33 0.95(2) 1.82(3) 2.747(6) 166(6) 1_455
O11 H11A O1S 0.96(2) 1.76(4) 2.662(5) 156(8) 3_556
O11 H11B O4S 0.96(2) 1.75(2) 2.707(6) 173(6) 3_656
O12 H12A O1S 0.94(2) 1.79(3) 2.642(5) 148(5) 3_556
O12 H12B Cl5 0.95(2) 2.68(3) 3.585(3) 159(7) 1_455
O12 H12B O38 0.95(2) 2.53(7) 3.205(5) 128(6) 1_455
O12 H12B O41 0.95(2) 1.83(3) 2.770(5) 170(8) 1_455
O13 H13A O29 0.95(2) 2.09(4) 2.914(8) 143(5) .
O13 H13A O40 0.95(2) 2.50(6) 3.080(6) 119(5) .
O13 H13B Cl4 0.96(2) 2.91(5) 3.656(4) 136(6) 4_566
O13 H13B O23 0.96(2) 2.54(6) 3.121(6) 119(5) 4_665
O13 H13B O37 0.96(2) 1.90(4) 2.791(5) 154(6) 4_566
O14 H14A O40 0.96(2) 1.99(5) 2.895(5) 155(9) 3_656
O14 H14B O29 0.96(2) 1.86(4) 2.754(6) 154(8) 3_656
O15 H15A O38 0.96(2) 2.21(6) 3.074(6) 150(9) 1_455
O15 H15A O45 0.96(2) 2.58(9) 3.242(6) 127(8) 1_455
O15 H15B O26 0.95(2) 1.91(3) 2.827(6) 161(7) .
O16 H16A O2S 0.94(2) 1.62(2) 2.560(5) 174(7) 4_565
O16 H16B Cl2 0.96(2) 2.95(5) 3.697(3) 136(5) 4_565
O16 H16B O27 0.96(2) 1.94(3) 2.850(5) 159(6) 4_565
O17 H17A O24 0.95(2) 2.44(6) 3.117(6) 128(6) 4_665
O17 H17A O36 0.95(2) 2.21(5) 2.989(6) 138(6) 4_566
O17 H17B O4S 0.96(2) 1.72(2) 2.668(6) 170(7) 4_565
O18 H18A O3S 0.95(2) 1.78(3) 2.724(6) 171(8) 4_565
O18 H18B Cl5 0.96(2) 2.95(3) 3.860(4) 159(6) 1_455
O18 H18B O39 0.96(2) 1.86(2) 2.818(5) 174(6) 1_455
O19 H19A Cl4 0.96(2) 2.77(12) 3.519(3) 136(13) .
O19 H19A O34 0.96(2) 1.91(11) 2.718(5) 140(14) .
O19 H19B Cl1 0.95(2) 2.56(3) 3.481(4) 164(7) 4_665
O19 H19B O22 0.95(2) 2.10(5) 2.942(7) 147(7) 4_665
O19 H19B O23 0.95(2) 2.06(6) 2.875(6) 142(7) 4_665
O20 H20A Cl4 0.96(2) 2.95(7) 3.475(4) 116(5) .
O20 H20A O35 0.96(2) 2.09(5) 2.899(5) 142(6) .
O20 H20A O45 0.96(2) 2.24(6) 2.954(6) 131(6) 4_565
O20 H20B O3S 0.95(2) 1.76(3) 2.700(6) 168(7) 1_554
O21 H21A Cl3 0.95(2) 2.97(9) 3.486(4) 115(7) .
O21 H21A Cl4 0.95(2) 2.95(7) 3.716(4) 138(8) .
O21 H21A O33 0.95(2) 2.35(9) 2.986(6) 124(8) .
O21 H21A O34 0.95(2) 2.43(9) 3.010(6) 119(7) .
O21 H21A O36 0.95(2) 2.50(4) 3.406(6) 159(9) .
O21 H21B O28 0.96(2) 1.93(5) 2.861(7) 163(13) 3_656

loop_
_geom_torsion_atom_site_label_1
_geom_torsion_atom_site_label_2
_geom_torsion_atom_site_label_3
_geom_torsion_atom_site_label_4
_geom_torsion
Zr3 O4 O5 Zr2 -112.52(11)
Zr2 O4 O5 Zr3 112.52(11)
Zr1 O6 O7 Zr4 112.10(11)
Zr4 O6 O7 Zr1 -112.10(11)
